data_1010723
loop_
_publ_author_name
'Rosenkranz, E'
'Huettig, G F'

_publ_section_title
;
Notiz ueber ein kristallisiertes basisches Aluminiumsulfit Al~2~ O~3~
(S O~2~)~2~ H~2~ O
;
_journal_coden_ASTM ZAACAB
_journal_name_full
;
Zeitschrift fuer Anorganische und Allgemeine Chemie
;
_journal_page_first 126
_journal_page_last 131
_journal_paper_doi 10.1002/zaac.19362260203
_journal_volume 226
_journal_year 1936
_chemical_formula_structural 'Al2 O3 (S O2)2 H2 O'
_chemical_formula_sum 'Al2 H2 O8 S2'
_chemical_name_systematic 'Aluminium oxide sulfate(IV) hydrate *'
_cod_original_formula_sum 'H2 Al2 O8 S2'
_cod_database_code 1010723

loop_
_atom_site_label
_atom_site_fract_x
_atom_site_fract_y
_atom_site_fract_z
? ? ? ?
